data_9004165
loop_
_publ_author_name
'Szymanski, J. T.'
'Scott, J. D.'

_publ_section_title
;A crystal structure refinement of synthetic brannerite UTi2O6 and its bearing
 on rate of alkaline-carbonate leaching of brannerite in ore
;
_journal_name_full 'The Canadian Mineralogist'
_journal_page_first 271
_journal_page_last 280
_journal_volume 20
_journal_year 1982
_chemical_formula_sum 'O6 Ti2 U'
_chemical_name_mineral Brannerite
_space_group_IT_number 12
_symmetry_space_group_name_Hall '-C 2y'
_symmetry_space_group_name_H-M 'C 1 2/m 1'
_cell_angle_alpha 90
_cell_angle_beta 118.957
_cell_angle_gamma 90
_cell_length_a 9.8123
_cell_length_b 3.7697
_cell_length_c 6.9253
_cell_formula_units_Z 2
_cell_volume 224.138
_database_code_amcsd 0005188
_exptl_crystal_density_diffrn 6.368
_cod_original_formula_sum 'U Ti2 O6'
_cod_database_code 9004165

loop_
_space_group_symop_operation_xyz
x,y,z
1/2+x,1/2+y,z
x,-y,z
1/2+x,1/2-y,z
-x,y,-z
1/2-x,1/2+y,-z
-x,-y,-z
1/2-x,1/2-y,-z

loop_
_atom_site_aniso_label
_atom_site_aniso_U_11
_atom_site_aniso_U_22
_atom_site_aniso_U_33
_atom_site_aniso_U_12
_atom_site_aniso_U_13
_atom_site_aniso_U_23
U 0.01290 0.00390 0.00650 0.00000 0.00690 0.00000
Ti 0.00430 0.00490 0.00550 0.00000 0.00280 0.00000
O1 0.00480 0.01570 0.00560 0.00000 0.00300 0.00000
O2 0.00750 0.00920 0.00710 0.00000 0.00100 0.00000
O3 0.01160 0.00480 0.01440 0.00000 0.00980 0.00000

loop_
_atom_site_label
_atom_site_fract_x
_atom_site_fract_y
_atom_site_fract_z
U 0.00000 0.00000 0.00000
Ti 0.82356 0.00000 0.39107
O1 0.97718 0.00000 0.30828
O2 0.65272 0.00000 0.10530
O3 0.28053 0.00000 0.40531

loop_
_cod_related_entry_id
_cod_related_entry_database
_cod_related_entry_code
1 AMCSD 0005188
